data_4312978
loop_
_publ_author_name
'Anastassiya V. Makarycheva-Mikhailova'
'Nadezhda A. Bokach'
'Vadim Yu. Kukushkin'
'Paul F. Kelly'
'Liam M. Gilby'
'Maxim L. Kuznetsov'
'Kathryn E. Holmes'
'Matti Haukka'
'Jonathan Parr'
'Julia M. Stonehouse'
'Mark R. J. Elsegood'
'Armando J. L. Pombeiro'

_publ_section_title
;
 Platinum(IV)-Mediated Nitrile-Sulfimide Coupling: A Route to
 Heterodiazadienes
;
_journal_name_full 'Inorganic Chemistry'
_journal_page_first 301
_journal_page_last 311
_journal_paper_doi 10.1021/ic025960w
_journal_volume 42
_journal_year 2003
_chemical_formula_sum 'C28 H28 Cl4 N4 Pt S2'
_chemical_formula_weight 821.55
_chemical_name_common PtCl4(NHC(Me)NSPh2)2
_space_group_IT_number 14
_symmetry_cell_setting monoclinic
_symmetry_space_group_name_Hall '-P 2ybc'
_symmetry_space_group_name_H-M 'P 1 21/c 1'
_atom_sites_solution_hydrogens geom
_atom_sites_solution_primary direct
_atom_sites_solution_secondary difmap
_audit_creation_method SHELXL-97
_cell_angle_alpha 90.00
_cell_angle_beta 94.9210(9)
_cell_angle_gamma 90.00
_cell_formula_units_Z 2
_cell_length_a 10.9079(2)
_cell_length_b 13.1920(2)
_cell_length_c 10.9699(2)
_cell_measurement_temperature 150(2)
_cell_volume 1572.72(5)
_computing_cell_refinement 'Denzo/Scalepack (Otwinowski & Minor, 1997)'
_computing_data_collection 'Collect (Nonius BV, 1997-2000)'
_computing_data_reduction 'Denzo/Scalepack (Otwinowski & Minor, 1997)'
_computing_molecular_graphics 'ORTEP3 (Burnet & Johnsson, 1996)'
_computing_publication_material 'SHELXL-97 (Sheldrick, 1997)'
_computing_structure_refinement 'SHELXL-97 (Sheldrick, 1997)'
_computing_structure_solution 'SIR97 (Altomare et al., 1997)'
_diffrn_ambient_temperature 150(2)
_diffrn_detector_area_resol_mean 9
_diffrn_measured_fraction_theta_full 0.997
_diffrn_measured_fraction_theta_max 0.997
_diffrn_measurement_device '95mm CCD camera on \k-goniostat'
_diffrn_measurement_device_type KappaCCD
_diffrn_measurement_method CCD
_diffrn_radiation_monochromator 'horizonally mounted graphite crystal'
_diffrn_radiation_source 'fine-focus sealed tube'
_diffrn_radiation_type MoK\a
_diffrn_radiation_wavelength 0.71073
_diffrn_reflns_av_R_equivalents 0.0381
_diffrn_reflns_av_sigmaI/netI 0.0249
_diffrn_reflns_limit_h_max 13
_diffrn_reflns_limit_h_min -13
_diffrn_reflns_limit_k_max 16
_diffrn_reflns_limit_k_min -16
_diffrn_reflns_limit_l_max 13
_diffrn_reflns_limit_l_min -13
_diffrn_reflns_number 18919
_diffrn_reflns_theta_full 26.00
_diffrn_reflns_theta_max 26.00
_diffrn_reflns_theta_min 3.75
_exptl_absorpt_coefficient_mu 4.959
_exptl_absorpt_correction_T_max 0.28343
_exptl_absorpt_correction_T_min 0.21382
_exptl_absorpt_correction_type multi-scan
_exptl_absorpt_process_details 'Xprep in Shelxtl v.6.12 (Bruker AXS, 2001)'
_exptl_crystal_colour yellow
_exptl_crystal_density_diffrn 1.735
_exptl_crystal_density_method 'not measured'
_exptl_crystal_description block
_exptl_crystal_F_000 804
_exptl_crystal_size_max 0.35
_exptl_crystal_size_mid 0.25
_exptl_crystal_size_min 0.25
_refine_diff_density_max 0.497
_refine_diff_density_min -0.709
_refine_diff_density_rms 0.087
_refine_ls_extinction_method none
_refine_ls_goodness_of_fit_ref 1.138
_refine_ls_hydrogen_treatment mixed
_refine_ls_matrix_type full
_refine_ls_number_parameters 179
_refine_ls_number_reflns 3091
_refine_ls_number_restraints 0
_refine_ls_restrained_S_all 1.138
_refine_ls_R_factor_all 0.0219
_refine_ls_R_factor_gt 0.0182
_refine_ls_shift/su_max 0.000
_refine_ls_shift/su_mean 0.000
_refine_ls_structure_factor_coef Fsqd
_refine_ls_weighting_details 'calc w=1/[\s^2^(Fo^2^)+(0.0096P)^2^+1.4993P] where P=(Fo^2^+2Fc^2^)/3'
_refine_ls_weighting_scheme calc
_refine_ls_wR_factor_gt 0.0426
_refine_ls_wR_factor_ref 0.0444
_reflns_number_gt 2763
_reflns_number_total 3091
_reflns_threshold_expression >2sigma(I)
_cod_data_source_file ic025960w-2_s2_1.cif
_cod_data_source_block structure_1
_cod_depositor_comments
;
The following automatic conversions were performed:

'_symmetry_cell_setting' value 'Monoclinic' changed to 'monoclinic'
according to the built-in table from CIF Core dictionary named
'cif_core.dic' version 2.4.1 from 2010-06-29.

Automatic conversion script
Id: cif_fix_values 1646 2011-03-28 12:23:43Z adriana 

The following automatic conversions were performed:

data name '_atom_site_symetry_multiplicity' was replaced with
'_atom_site_symmetry_multiplicity' as specified in the replacement
file 'data/replacement-values/replacement_tags.lst'.

Automatic conversion script
Id: cif_correct_tags 9268 2022-04-12 08:56:07Z antanas 
;
_cod_original_sg_symbol_H-M 'P 21/c'
_cod_database_code 4312978

loop_
_symmetry_equiv_pos_as_xyz
'x, y, z'
'-x, y+1/2, -z+1/2'
'-x, -y, -z'
'x, -y-1/2, z-1/2'

loop_
_atom_site_label
_atom_site_type_symbol
_atom_site_fract_x
_atom_site_fract_y
_atom_site_fract_z
_atom_site_U_iso_or_equiv
_atom_site_adp_type
_atom_site_occupancy
_atom_site_symmetry_multiplicity
_atom_site_calc_flag
_atom_site_refinement_flags
_atom_site_disorder_assembly
_atom_site_disorder_group
Pt1 Pt 0.0000 0.5000 0.5000 0.01732(6) Uani 1 2 d S . .
Cl1 Cl 0.16540(6) 0.42880(5) 0.41073(6) 0.02753(14) Uani 1 1 d . . .
Cl2 Cl -0.07782(6) 0.56980(5) 0.31515(5) 0.02672(14) Uani 1 1 d . . .
S1 S 0.22796(6) 0.85954(5) 0.67843(6) 0.02384(14) Uani 1 1 d . . .
N2 N 0.10380(19) 0.62682(16) 0.52119(19) 0.0241(5) Uani 1 1 d . . .
H2A H 0.1368 0.6439 0.4508 0.029 Uiso 1 1 d R . .
N1 N 0.2046(2) 0.77001(17) 0.5755(2) 0.0272(5) Uani 1 1 d . . .
C13 C 0.1311(2) 0.69326(19) 0.6070(2) 0.0218(5) Uani 1 1 d . . .
C14 C 0.0850(3) 0.6834(2) 0.7316(2) 0.0321(6) Uani 1 1 d . . .
H14A H 0.0369 0.6209 0.7354 0.048 Uiso 1 1 calc R . .
H14B H 0.0329 0.7418 0.7470 0.048 Uiso 1 1 calc R . .
H14C H 0.1550 0.6812 0.7938 0.048 Uiso 1 1 calc R . .
C1 C 0.3844(2) 0.8432(2) 0.7406(2) 0.0269(6) Uani 1 1 d . . .
C6 C 0.4462(3) 0.7551(2) 0.7188(3) 0.0410(8) Uani 1 1 d . . .
H6 H 0.4097 0.7047 0.6654 0.049 Uiso 1 1 calc R . .
C5 C 0.5642(3) 0.7416(3) 0.7774(4) 0.0508(9) Uani 1 1 d . . .
H5 H 0.6082 0.6809 0.7644 0.061 Uiso 1 1 calc R . .
C4 C 0.6167(3) 0.8150(3) 0.8531(3) 0.0439(8) Uani 1 1 d . . .
H4 H 0.6970 0.8052 0.8920 0.053 Uiso 1 1 calc R . .
C3 C 0.5538(3) 0.9031(3) 0.8732(3) 0.0419(8) Uani 1 1 d . . .
H3 H 0.5912 0.9539 0.9253 0.050 Uiso 1 1 calc R . .
C2 C 0.4361(3) 0.9176(2) 0.8177(3) 0.0359(7) Uani 1 1 d . . .
H2 H 0.3917 0.9777 0.8323 0.043 Uiso 1 1 calc R . .
C7 C 0.2363(2) 0.9683(2) 0.5850(2) 0.0236(5) Uani 1 1 d . . .
C8 C 0.1435(3) 1.0396(2) 0.5921(3) 0.0301(6) Uani 1 1 d . . .
H8 H 0.0812 1.0298 0.6463 0.036 Uiso 1 1 calc R . .
C9 C 0.1434(3) 1.1252(2) 0.5187(3) 0.0367(7) Uani 1 1 d . . .
H9 H 0.0808 1.1748 0.5228 0.044 Uiso 1 1 calc R . .
C10 C 0.2339(3) 1.1384(2) 0.4398(3) 0.0333(6) Uani 1 1 d . . .
H10 H 0.2336 1.1973 0.3900 0.040 Uiso 1 1 calc R . .
C11 C 0.3251(3) 1.0666(3) 0.4327(3) 0.0384(7) Uani 1 1 d . . .
H11 H 0.3866 1.0761 0.3774 0.046 Uiso 1 1 calc R . .
C12 C 0.3273(3) 0.9803(2) 0.5060(3) 0.0339(7) Uani 1 1 d . . .
H12 H 0.3900 0.9308 0.5018 0.041 Uiso 1 1 calc R . .

loop_
_atom_site_aniso_label
_atom_site_aniso_U_11
_atom_site_aniso_U_22
_atom_site_aniso_U_33
_atom_site_aniso_U_23
_atom_site_aniso_U_13
_atom_site_aniso_U_12
Pt1 0.01774(8) 0.01646(8) 0.01730(8) 0.00098(5) -0.00113(5) -0.00176(5)
Cl1 0.0249(3) 0.0301(3) 0.0279(3) 0.0002(3) 0.0041(2) 0.0042(3)
Cl2 0.0288(3) 0.0296(3) 0.0208(3) 0.0060(3) -0.0029(2) 0.0021(3)
S1 0.0229(3) 0.0227(3) 0.0258(3) -0.0031(3) 0.0017(2) -0.0058(3)
N2 0.0266(11) 0.0243(11) 0.0216(11) 0.0008(9) 0.0028(9) -0.0060(9)
N1 0.0289(12) 0.0262(12) 0.0271(12) -0.0063(10) 0.0052(9) -0.0097(9)
C13 0.0189(12) 0.0194(12) 0.0264(13) -0.0005(11) -0.0015(10) -0.0009(10)
C14 0.0416(17) 0.0307(15) 0.0246(14) -0.0046(12) 0.0061(12) -0.0131(13)
C1 0.0259(13) 0.0270(14) 0.0278(14) 0.0045(12) 0.0015(11) -0.0050(11)
C6 0.0361(17) 0.0250(15) 0.060(2) -0.0009(15) -0.0055(15) -0.0049(13)
C5 0.0363(18) 0.0299(17) 0.084(3) 0.0113(18) -0.0053(17) 0.0065(14)
C4 0.0326(16) 0.051(2) 0.0459(19) 0.0177(16) -0.0090(14) -0.0063(15)
C3 0.0344(17) 0.054(2) 0.0347(16) -0.0068(15) -0.0084(13) -0.0064(15)
C2 0.0309(15) 0.0421(18) 0.0338(15) -0.0082(14) -0.0018(12) -0.0014(13)
C7 0.0218(13) 0.0237(13) 0.0246(13) -0.0032(11) -0.0021(10) -0.0050(11)
C8 0.0302(15) 0.0338(16) 0.0262(14) -0.0031(13) 0.0029(11) 0.0020(12)
C9 0.0430(17) 0.0349(16) 0.0308(15) -0.0030(13) -0.0049(13) 0.0103(13)
C10 0.0426(17) 0.0280(15) 0.0273(14) 0.0016(12) -0.0084(12) -0.0041(13)
C11 0.0349(16) 0.0460(18) 0.0349(16) 0.0097(15) 0.0065(12) -0.0056(14)
C12 0.0279(15) 0.0348(15) 0.0393(18) 0.0025(14) 0.0052(13) 0.0013(12)

loop_
_atom_type_symbol
_atom_type_description
_atom_type_scat_dispersion_real
_atom_type_scat_dispersion_imag
_atom_type_scat_source
C C 0.0033 0.0016 'International Tables Vol C Tables 4.2.6.8 and 6.1.1.4'
H H 0.0000 0.0000 'International Tables Vol C Tables 4.2.6.8 and 6.1.1.4'
N N 0.0061 0.0033 'International Tables Vol C Tables 4.2.6.8 and 6.1.1.4'
S S 0.1246 0.1234 'International Tables Vol C Tables 4.2.6.8 and 6.1.1.4'
Cl Cl 0.1484 0.1585 'International Tables Vol C Tables 4.2.6.8 and 6.1.1.4'
Pt Pt -1.7033 8.3905 'International Tables Vol C Tables 4.2.6.8 and 6.1.1.4'

loop_
_geom_angle_atom_site_label_1
_geom_angle_atom_site_label_2
_geom_angle_atom_site_label_3
_geom_angle
_geom_angle_site_symmetry_1
_geom_angle_site_symmetry_3
_geom_angle_publ_flag
N2 Pt1 N2 180.0 3_566 . ?
N2 Pt1 Cl2 86.07(6) 3_566 3_566 ?
N2 Pt1 Cl2 93.93(6) . 3_566 ?
N2 Pt1 Cl2 93.93(6) 3_566 . ?
N2 Pt1 Cl2 86.07(6) . . ?
Cl2 Pt1 Cl2 180.0 3_566 . ?
N2 Pt1 Cl1 86.30(6) 3_566 3_566 ?
N2 Pt1 Cl1 93.70(6) . 3_566 ?
Cl2 Pt1 Cl1 91.79(2) 3_566 3_566 ?
Cl2 Pt1 Cl1 88.21(2) . 3_566 ?
N2 Pt1 Cl1 93.70(6) 3_566 . ?
N2 Pt1 Cl1 86.30(6) . . ?
Cl2 Pt1 Cl1 88.21(2) 3_566 . ?
Cl2 Pt1 Cl1 91.79(2) . . ?
Cl1 Pt1 Cl1 180.0 3_566 . ?
N1 S1 C7 101.42(12) . . ?
N1 S1 C1 105.18(13) . . ?
C7 S1 C1 102.88(12) . . ?
C13 N2 Pt1 136.98(18) . . ?
C13 N2 H2A 111.4 . . ?
Pt1 N2 H2A 111.5 . . ?
C13 N1 S1 115.04(18) . . ?
N2 C13 N1 115.0(2) . . ?
N2 C13 C14 121.7(2) . . ?
N1 C13 C14 123.3(2) . . ?
C13 C14 H14A 109.5 . . ?
C13 C14 H14B 109.5 . . ?
H14A C14 H14B 109.5 . . ?
C13 C14 H14C 109.5 . . ?
H14A C14 H14C 109.5 . . ?
H14B C14 H14C 109.5 . . ?
C6 C1 C2 121.8(3) . . ?
C6 C1 S1 119.9(2) . . ?
C2 C1 S1 118.1(2) . . ?
C1 C6 C5 118.2(3) . . ?
C1 C6 H6 120.9 . . ?
C5 C6 H6 120.9 . . ?
C4 C5 C6 120.6(3) . . ?
C4 C5 H5 119.7 . . ?
C6 C5 H5 119.7 . . ?
C5 C4 C3 120.4(3) . . ?
C5 C4 H4 119.8 . . ?
C3 C4 H4 119.8 . . ?
C4 C3 C2 120.1(3) . . ?
C4 C3 H3 119.9 . . ?
C2 C3 H3 119.9 . . ?
C1 C2 C3 118.9(3) . . ?
C1 C2 H2 120.5 . . ?
C3 C2 H2 120.5 . . ?
C12 C7 C8 121.6(3) . . ?
C12 C7 S1 122.1(2) . . ?
C8 C7 S1 116.3(2) . . ?
C9 C8 C7 118.9(3) . . ?
C9 C8 H8 120.6 . . ?
C7 C8 H8 120.6 . . ?
C10 C9 C8 120.1(3) . . ?
C10 C9 H9 119.9 . . ?
C8 C9 H9 119.9 . . ?
C9 C10 C11 120.5(3) . . ?
C9 C10 H10 119.8 . . ?
C11 C10 H10 119.8 . . ?
C10 C11 C12 120.3(3) . . ?
C10 C11 H11 119.8 . . ?
C12 C11 H11 119.8 . . ?
C7 C12 C11 118.5(3) . . ?
C7 C12 H12 120.7 . . ?
C11 C12 H12 120.7 . . ?

loop_
_geom_bond_atom_site_label_1
_geom_bond_atom_site_label_2
_geom_bond_distance
_geom_bond_site_symmetry_2
_geom_bond_publ_flag
Pt1 N2 2.022(2) 3_566 ?
Pt1 N2 2.022(2) . ?
Pt1 Cl2 2.3205(6) 3_566 ?
Pt1 Cl2 2.3205(6) . ?
Pt1 Cl1 2.3236(6) 3_566 ?
Pt1 Cl1 2.3236(6) . ?
S1 N1 1.639(2) . ?
S1 C7 1.771(3) . ?
S1 C1 1.796(3) . ?
N2 C13 1.302(3) . ?
N2 H2A 0.9078 . ?
N1 C13 1.354(3) . ?
C13 C14 1.502(4) . ?
C14 H14A 0.9800 . ?
C14 H14B 0.9800 . ?
C14 H14C 0.9800 . ?
C1 C6 1.375(4) . ?
C1 C2 1.383(4) . ?
C6 C5 1.400(5) . ?
C6 H6 0.9500 . ?
C5 C4 1.370(5) . ?
C5 H5 0.9500 . ?
C4 C3 1.376(5) . ?
C4 H4 0.9500 . ?
C3 C2 1.387(4) . ?
C3 H3 0.9500 . ?
C2 H2 0.9500 . ?
C7 C12 1.382(4) . ?
C7 C8 1.388(4) . ?
C8 C9 1.387(4) . ?
C8 H8 0.9500 . ?
C9 C10 1.379(4) . ?
C9 H9 0.9500 . ?
C10 C11 1.380(4) . ?
C10 H10 0.9500 . ?
C11 C12 1.393(4) . ?
C11 H11 0.9500 . ?
C12 H12 0.9500 . ?

loop_
_geom_torsion_atom_site_label_1
_geom_torsion_atom_site_label_2
_geom_torsion_atom_site_label_3
_geom_torsion_atom_site_label_4
_geom_torsion
_geom_torsion_site_symmetry_1
_geom_torsion_site_symmetry_2
_geom_torsion_site_symmetry_3
_geom_torsion_site_symmetry_4
_geom_torsion_publ_flag
N2 Pt1 N2 C13 65.6(3) 3_566 . . . ?
Cl2 Pt1 N2 C13 -47.6(3) 3_566 . . . ?
Cl2 Pt1 N2 C13 132.4(3) . . . . ?
Cl1 Pt1 N2 C13 44.4(3) 3_566 . . . ?
Cl1 Pt1 N2 C13 -135.6(3) . . . . ?
C7 S1 N1 C13 -145.4(2) . . . . ?
C1 S1 N1 C13 107.7(2) . . . . ?
Pt1 N2 C13 N1 -177.90(19) . . . . ?
Pt1 N2 C13 C14 2.8(4) . . . . ?
S1 N1 C13 N2 174.21(18) . . . . ?
S1 N1 C13 C14 -6.6(3) . . . . ?
N1 S1 C1 C6 -14.3(3) . . . . ?
C7 S1 C1 C6 -120.1(3) . . . . ?
N1 S1 C1 C2 170.7(2) . . . . ?
C7 S1 C1 C2 64.9(2) . . . . ?
C2 C1 C6 C5 0.2(5) . . . . ?
S1 C1 C6 C5 -174.6(3) . . . . ?
C1 C6 C5 C4 -0.7(6) . . . . ?
C6 C5 C4 C3 0.3(6) . . . . ?
C5 C4 C3 C2 0.6(5) . . . . ?
C6 C1 C2 C3 0.7(5) . . . . ?
S1 C1 C2 C3 175.6(2) . . . . ?
C4 C3 C2 C1 -1.1(5) . . . . ?
N1 S1 C7 C12 -63.0(3) . . . . ?
C1 S1 C7 C12 45.7(3) . . . . ?
N1 S1 C7 C8 114.8(2) . . . . ?
C1 S1 C7 C8 -136.6(2) . . . . ?
C12 C7 C8 C9 -0.6(4) . . . . ?
S1 C7 C8 C9 -178.4(2) . . . . ?
C7 C8 C9 C10 0.3(4) . . . . ?
C8 C9 C10 C11 0.3(4) . . . . ?
C9 C10 C11 C12 -0.6(5) . . . . ?
C8 C7 C12 C11 0.3(5) . . . . ?
S1 C7 C12 C11 177.9(2) . . . . ?
C10 C11 C12 C7 0.3(5) . . . . ?
